data_2003687
loop_
_publ_author_name
'Janczak, J.'
'Kubiak, R.'

_publ_section_title
;
 1,2-Dicyanobenzene. A Precursor of Phthalocyanines
;
_journal_issue 7
_journal_name_full 'Acta Crystallographica Section C'
_journal_page_first 1399
_journal_page_last 1401
_journal_paper_doi 10.1107/S0108270195001387
_journal_volume 51
_journal_year 1995
_chemical_compound_source 'see text'
_chemical_formula_sum 'C8 H4 N2'
_chemical_formula_weight 128.1
_space_group_IT_number 31
_symmetry_cell_setting orthorhombic
_symmetry_space_group_name_Hall 'P 2ac -2'
_symmetry_space_group_name_H-M 'P m n 21'
_atom_type_scat_source 'SHELXTL/PC (Sheldrick, 1990)'
_cell_angle_alpha 90
_cell_angle_beta 90
_cell_angle_gamma 90
_cell_formula_units_Z 2
_cell_length_a 12.584(3)
_cell_length_b 3.894(1)
_cell_length_c 6.955(1)
_cell_measurement_reflns_used 20
_cell_measurement_temperature 295
_cell_measurement_theta_max 10
_cell_measurement_theta_min 6
_cell_volume 340.81(13)
_diffrn_measurement_device 'Kuma KM-4 computer-controlled four-circle \k-axis'
_diffrn_measurement_method \w/2\q
_diffrn_radiation_type MoK\a
_diffrn_radiation_wavelength 0.71073
_diffrn_reflns_av_R_equivalents 0.0296
_diffrn_reflns_limit_h_max 15
_diffrn_reflns_limit_h_min -15
_diffrn_reflns_limit_k_max 4
_diffrn_reflns_limit_k_min 0
_diffrn_reflns_limit_l_max 8
_diffrn_reflns_limit_l_min 0
_diffrn_reflns_number 636
_diffrn_reflns_theta_max 26
_diffrn_standards_decay_% 0
_diffrn_standards_interval_count 50
_diffrn_standards_number 2
_exptl_absorpt_coefficient_mu 0.073
_exptl_absorpt_correction_type none
_exptl_crystal_colour colourless
_exptl_crystal_density_diffrn 1.249
_exptl_crystal_density_meas 1.244
_exptl_crystal_density_method flotation
_exptl_crystal_description prism
_exptl_crystal_size_max 0.45
_exptl_crystal_size_mid 0.40
_exptl_crystal_size_min 0.25
_refine_diff_density_max 0.19
_refine_diff_density_min -0.16
_refine_ls_extinction_coef '\c = 0.0899(9)'
_refine_ls_extinction_method 'F~corr~ = F~o~/[(1 + 0.002\cF^2^)/sin\q]^1/4^'
_refine_ls_goodness_of_fit_obs 0.61
_refine_ls_hydrogen_treatment refall
_refine_ls_number_parameters 54
_refine_ls_number_reflns 259
_refine_ls_R_factor_obs 0.0501
_refine_ls_shift/esd_max 0.021
_refine_ls_structure_factor_coef F
_refine_ls_weighting_details 'w = 1/[\s^2^(F) + 0.01F^2^]'
_refine_ls_weighting_scheme calc
_refine_ls_wR_factor_obs 0.0614
_reflns_number_observed 259
_reflns_number_total 355
_reflns_observed_criterion F>4\s(F)
_cod_data_source_file ka1110.cif
_cod_data_source_block ka1110a
_cod_depositor_comments
;
The following automatic conversions were performed:

'_refine_ls_weighting_scheme' value 'calc w = 1/[\s^2^(F) +
0.01F^2^]' was changed to 'calc'. New tag
'_refine_ls_weighting_details' was created. The value of the new tag
was set to 'w = 1/[\s^2^(F) + 0.01F^2^]'.

Automatic conversion script
Id: cif_fix_values 3143 2015-03-26 13:38:13Z robertas 
;
_cod_original_cell_volume 340.8(2)
_cod_database_code 2003687

loop_
_symmetry_equiv_pos_as_xyz
x,y,z
1/2-x,-y,1/2+z
1/2+x,-y,1/2+z
-x,y,z

loop_
_atom_site_label
_atom_site_fract_x
_atom_site_fract_y
_atom_site_fract_z
_atom_site_U_iso_or_equiv
C(1) .0557(3) .1996(9) .1545(8) .0564(10)
C(2) .1096(3) .0633(12) 0 .0733(13)
C(3) .0555(5) -.0663(11) -.1519(8) .0830(16)
C(4) .1120(3) .3421(10) .3142(8) .0690(12)
N(1) .1578(3) .4550(13) .4424(10) .0934(15)
H(2) .1887(77) .0888(135) .0017(77) .093(12)
H(3) .0946(29) -.1637(117) -.2644(39) .078(13)

loop_
_geom_angle_atom_site_label_1
_geom_angle_atom_site_label_2
_geom_angle_atom_site_label_3
_geom_angle_site_symmetry_3
_geom_angle
_geom_angle_publ_flag
C(1) C(2) C(3) . 120.3(4) yes
C(1) C(4) N(1) . 179.5(4) yes
C(2) C(1) C(4) . 120.7(3) yes
C(2) C(1) C(1) 4_555 119.5(2) yes
C(2) C(3) C(3) 4_555 120.2(3) yes
C(4) C(1) C(1) 4_555 119.7(2) yes
C(1) C(2) H(2) . 116(3) yes
C(2) C(3) H(3) . 120(2) yes
H(3) C(3) C(3) 4_555 120(2) yes
C(3) C(2) H(2) . 123(3) yes

loop_
_geom_bond_atom_site_label_1
_geom_bond_atom_site_label_2
_geom_bond_site_symmetry_2
_geom_bond_distance
_geom_bond_publ_flag
C(1) C(1) 4_555 1.401(6) yes
C(1) C(2) . 1.378(6) yes
C(1) C(4) . 1.430(7) yes
C(2) C(3) . 1.354(6) yes
C(3) C(3) 4_555 1.397(11) yes
C(4) N(1) . 1.149(8) yes
C(2) H(2) . 1.00(10) yes
C(3) H(3) . 1.00(3) yes
